data_7150545
loop_
_publ_author_name
'Sheldrake, Helen M.'
'Jamieson, Craig'
'Pascu, Sofia I.'
'Burton, Jonathan W.'

_publ_section_title
;
 Synthesis of the originally proposed structures of elatenyne and an
 enyne from Laurencia majuscula
;
_journal_issue 2
_journal_name_full 'Organic &amp; Biomolecular Chemistry'
_journal_page_first 238
_journal_page_last 252
_journal_paper_doi 10.1039/b814953d
_journal_volume 7
_journal_year 2009
_chemical_absolute_configuration ad
_chemical_formula_moiety 'C15 H20 O5 S1'
_chemical_formula_sum 'C15 H20 O5 S'
_chemical_formula_weight 312.39
_chemical_melting_point ?
_space_group_IT_number 4
_symmetry_cell_setting monoclinic
_symmetry_space_group_name_Hall 'P 2yb'
_symmetry_space_group_name_H-M 'P 1 21 1'
_atom_sites_solution_hydrogens geom
_atom_sites_solution_primary direct
_audit_creation_date 08-12-10
_audit_creation_method CRYSTALS_ver_12.86
_cell_angle_alpha 90
_cell_angle_beta 105.644(6)
_cell_angle_gamma 90
_cell_formula_units_Z 4
_cell_length_a 5.5615(17)
_cell_length_b 27.699(8)
_cell_length_c 10.094(3)
_cell_measurement_reflns_used 3494
_cell_measurement_temperature 150
_cell_measurement_theta_max 55
_cell_measurement_theta_min 5
_cell_volume 1497.4(8)
_computing_cell_refinement 'Bruker SAINT version 6.36a (Bruker, 2002)'
_computing_data_collection 'SMART (Siemens, 1993)'
_computing_data_reduction 'Bruker SAINT version 6.36a (Bruker, 2002)'
_computing_molecular_graphics 'CAMERON (Watkin et al., 1996)'
_computing_publication_material 'CRYSTALS (Betteridge et al., 2003)'
_computing_structure_refinement 'CRYSTALS (Betteridge et al., 2003)'
_computing_structure_solution 'SIR92 (Altomare et al., 1994)'
_diffrn_ambient_temperature 150
_diffrn_measured_fraction_theta_full 0.996
_diffrn_measured_fraction_theta_max 0.991
_diffrn_measurement_device Unknown
_diffrn_measurement_device_type Serial
_diffrn_measurement_method \w
_diffrn_radiation_monochromator graphite
_diffrn_radiation_type synchrotron
_diffrn_radiation_wavelength 0.68980
_diffrn_reflns_av_R_equivalents 0.028
_diffrn_reflns_limit_h_max 7
_diffrn_reflns_limit_h_min -6
_diffrn_reflns_limit_k_max 37
_diffrn_reflns_limit_k_min -37
_diffrn_reflns_limit_l_max 8
_diffrn_reflns_limit_l_min -13
_diffrn_reflns_number 10048
_diffrn_reflns_theta_full 26.950
_diffrn_reflns_theta_max 27.500
_diffrn_reflns_theta_min 2.033
_diffrn_standards_interval_count 0
_diffrn_standards_interval_time 0
_diffrn_standards_number 0
_exptl_absorpt_coefficient_mu 0.235
_exptl_absorpt_correction_T_max 0.98
_exptl_absorpt_correction_T_min 0.97
_exptl_absorpt_correction_type multi-scan
_exptl_absorpt_process_details 'SADABS (Siemens, 1996)'
_exptl_crystal_colour clear_pale_colourless
_exptl_crystal_density_diffrn 1.386
_exptl_crystal_density_meas ?
_exptl_crystal_density_method .
_exptl_crystal_description block
_exptl_crystal_F_000 664
_exptl_crystal_size_max 0.16
_exptl_crystal_size_mid 0.12
_exptl_crystal_size_min 0.08
_refine_diff_density_max 0.60
_refine_diff_density_min -0.62
_refine_ls_abs_structure_details 'Flack (1983), 2957 Friedel-pairs'
_refine_ls_abs_structure_Flack -0.04(8)
_refine_ls_extinction_method None
_refine_ls_goodness_of_fit_ref 1.0051
_refine_ls_hydrogen_treatment none
_refine_ls_matrix_type full
_refine_ls_number_parameters 380
_refine_ls_number_reflns 6755
_refine_ls_number_restraints 1
_refine_ls_R_factor_all 0.0763
_refine_ls_R_factor_gt 0.0528
_refine_ls_shift/su_max 0.000371
_refine_ls_structure_factor_coef Fsqd
_refine_ls_weighting_details
;
 Method= Modified Sheldrick 
 w=1/[\s^2^(F^2^) + ( 0.06P)^2^ + 0.32P] 
 ,where P=(max(Fo^2^,0) + 2Fc^2^)/3 
;
_refine_ls_weighting_scheme calc
_refine_ls_wR_factor_all 0.1238
_refine_ls_wR_factor_gt 0.1102
_refine_ls_wR_factor_ref 0.1238
_reflns_limit_h_max 7
_reflns_limit_h_min -7
_reflns_limit_k_max 36
_reflns_limit_k_min -36
_reflns_limit_l_max 13
_reflns_limit_l_min 0
_reflns_number_gt 5013
_reflns_number_total 6771
_reflns_threshold_expression I>2.0\s(I)
_oxford_diffrn_Wilson_B_factor 2.13
_oxford_diffrn_Wilson_scale 32.03
_oxford_refine_ls_r_factor_ref 0.0763
_oxford_refine_ls_scale 0.17938(10)
_oxford_reflns_number_all 6755
_oxford_reflns_threshold_expression_ref I>-3.0\s(I)
_oxford_structure_analysis_title cam172
_cod_data_source_file b814953d_b.txt
_cod_data_source_block sulfone-38
_cod_depositor_comments
;
The following automatic conversions were performed:
'_symmetry_cell_setting' value 'Monoclinic' changed to 'monoclinic'
according to '/home/saulius/struct/CIF-dictionaries/cif_core.dic'
dictionary named 'cif_core.dic' version 2.4.1 from 2010-06-29.

Automatic conversion script
Id: cif_fix_enum 1527 2010-12-29 10:47:43Z saulius 

The following automatic conversions were performed:

'_chemical_melting_point' value 'not measured' was changed to '?' -
the value is undefined or not given.

Automatic conversion script
Id: cif_fix_values 1646 2011-03-28 12:23:43Z adriana 
;
_cod_original_sg_symbol_H-M 'P 1 21 1 '
_cod_original_formula_sum 'C15 H20 O5 S1'
_cod_database_code 7150545

loop_
_symmetry_equiv_pos_as_xyz
x,y,z
-x,y+1/2,-z

loop_
_atom_site_label
_atom_site_type_symbol
_atom_site_fract_x
_atom_site_fract_y
_atom_site_fract_z
_atom_site_U_iso_or_equiv
_atom_site_occupancy
_atom_site_adp_type
_atom_site_refinement_flags_posn
_atom_site_refinement_flags_adp
_atom_site_refinement_flags_occupancy
_atom_site_disorder_assembly
_atom_site_disorder_group
_oxford_atom_site_special_shape
_atom_site_attached_hydrogens
C1 C 0.1555(7) 0.74340(13) 0.6809(4) 0.0308 1.0000 Uani . . . . . . .
C2 C 0.1521(8) 0.69144(13) 0.6316(4) 0.0326 1.0000 Uani . . . . . . .
C3 C 0.3415(8) 0.68420(13) 0.5488(4) 0.0341 1.0000 Uani . . . . . . .
C4 C 0.3136(6) 0.72153(12) 0.4358(4) 0.0255 1.0000 Uani . . . . . . .
C5 C 0.2983(7) 0.77202(12) 0.4924(4) 0.0276 1.0000 Uani . . . . . . .
C6 C 0.2257(7) 0.80883(12) 0.3777(4) 0.0310 1.0000 Uani . . . . . . .
C7 C -0.0189(7) 0.79414(13) 0.2793(4) 0.0328 1.0000 Uani . . . . . . .
C8 C -0.0153(6) 0.74250(13) 0.2281(3) 0.0266 1.0000 Uani . . . . . . .
C9 C 0.4217(8) 0.79959(13) 0.8261(4) 0.0370 1.0000 Uani . . . . . . .
C10 C 0.0795(6) 0.68228(12) 0.0185(4) 0.0257 1.0000 Uani . . . . . . .
C11 C 0.2667(7) 0.64817(13) 0.0446(4) 0.0301 1.0000 Uani . . . . . . .
C12 C 0.2195(8) 0.60327(13) -0.0159(4) 0.0374 1.0000 Uani . . . . . . .
C13 C -0.0119(8) 0.59271(14) -0.1034(4) 0.0363 1.0000 Uani . . . . . . .
C14 C -0.2004(8) 0.62750(14) -0.1289(4) 0.0354 1.0000 Uani . . . . . . .
C15 C -0.1565(7) 0.67253(13) -0.0701(4) 0.0295 1.0000 Uani . . . . . . .
C16 C 0.8707(7) 0.94595(12) 0.4299(4) 0.0290 1.0000 Uani . . . . . . .
C17 C 0.8356(8) 0.99819(13) 0.3872(4) 0.0350 1.0000 Uani . . . . . . .
C18 C 0.5646(7) 1.00738(13) 0.3064(4) 0.0325 1.0000 Uani . . . . . . .
C19 C 0.4811(7) 0.97261(12) 0.1875(4) 0.0246 1.0000 Uani . . . . . . .
C20 C 0.5398(6) 0.92053(12) 0.2359(4) 0.0247 1.0000 Uani . . . . . . .
C21 C 0.5001(6) 0.88665(12) 0.1152(3) 0.0249 1.0000 Uani . . . . . . .
C22 C 0.6588(6) 0.90280(12) 0.0225(4) 0.0261 1.0000 Uani . . . . . . .
C23 C 0.6053(6) 0.95483(13) -0.0223(3) 0.0249 1.0000 Uani . . . . . . .
C24 C 0.7686(7) 0.88882(13) 0.5785(4) 0.0341 1.0000 Uani . . . . . . .
C25 C 0.3126(6) 1.01519(12) -0.2340(4) 0.0225 1.0000 Uani . . . . . . .
C26 C 0.1530(7) 1.05046(13) -0.2064(4) 0.0283 1.0000 Uani . . . . . . .
C27 C 0.1471(7) 1.09531(12) -0.2687(4) 0.0341 1.0000 Uani . . . . . . .
C28 C 0.2945(8) 1.10376(13) -0.3543(4) 0.0372 1.0000 Uani . . . . . . .
C29 C 0.4509(8) 1.06872(13) -0.3817(4) 0.0357 1.0000 Uani . . . . . . .
C30 C 0.4606(7) 1.02352(12) -0.3213(4) 0.0275 1.0000 Uani . . . . . . .
S1 S 0.13964(16) 0.74078(5) 0.09017(9) 0.0278 1.0000 Uani . . . . . . .
S2 S 0.31462(14) 0.95730(4) -0.15993(9) 0.0238 1.0000 Uani . . . . . . .
O1 O 0.3869(5) 0.75073(9) 0.7772(3) 0.0349 1.0000 Uani . . . . . . .
O2 O 0.1168(4) 0.77546(9) 0.5683(2) 0.0287 1.0000 Uani . . . . . . .
O3 O 0.0866(5) 0.70852(8) 0.3313(3) 0.0283 1.0000 Uani . . . . . . .
O4 O 0.4068(4) 0.74555(10) 0.1471(3) 0.0364 1.0000 Uani . . . . . . .
O5 O 0.0096(5) 0.77492(9) -0.0113(3) 0.0350 1.0000 Uani . . . . . . .
O6 O 0.7380(5) 0.93680(9) 0.5261(3) 0.0336 1.0000 Uani . . . . . . .
O7 O 0.7976(4) 0.91507(9) 0.3134(2) 0.0273 1.0000 Uani . . . . . . .
O8 O 0.6030(5) 0.98741(8) 0.0838(2) 0.0258 1.0000 Uani . . . . . . .
O9 O 0.1035(4) 0.95454(10) -0.1024(3) 0.0344 1.0000 Uani . . . . . . .
O10 O 0.3385(5) 0.92253(9) -0.2616(2) 0.0299 1.0000 Uani . . . . . . .
H11 H 0.0218 0.7496 0.7242 0.0363 1.0000 Uiso R . . . . . .
H21 H -0.0170 0.6839 0.5729 0.0391 1.0000 Uiso R . . . . . .
H22 H 0.1897 0.6703 0.7107 0.0388 1.0000 Uiso R . . . . . .
H31 H 0.3196 0.6526 0.5086 0.0407 1.0000 Uiso R . . . . . .
H32 H 0.5100 0.6875 0.6088 0.0413 1.0000 Uiso R . . . . . .
H41 H 0.4525 0.7204 0.3948 0.0302 1.0000 Uiso R . . . . . .
H51 H 0.4587 0.7806 0.5539 0.0323 1.0000 Uiso R . . . . . .
H61 H 0.3573 0.8098 0.3296 0.0366 1.0000 Uiso R . . . . . .
H62 H 0.2079 0.8409 0.4163 0.0364 1.0000 Uiso R . . . . . .
H71 H -0.0605 0.8150 0.2011 0.0395 1.0000 Uiso R . . . . . .
H72 H -0.1503 0.7948 0.3255 0.0391 1.0000 Uiso R . . . . . .
H81 H -0.1862 0.7321 0.1853 0.0322 1.0000 Uiso R . . . . . .
H91 H 0.5589 0.7994 0.9093 0.0551 1.0000 Uiso R . . . . . .
H92 H 0.2678 0.8108 0.8455 0.0548 1.0000 Uiso R . . . . . .
H93 H 0.4597 0.8202 0.7551 0.0551 1.0000 Uiso R . . . . . .
H111 H 0.4215 0.6552 0.1053 0.0359 1.0000 Uiso R . . . . . .
H121 H 0.3440 0.5791 0.0003 0.0447 1.0000 Uiso R . . . . . .
H131 H -0.0423 0.5621 -0.1470 0.0451 1.0000 Uiso R . . . . . .
H141 H -0.3596 0.6199 -0.1889 0.0427 1.0000 Uiso R . . . . . .
H151 H -0.2860 0.6967 -0.0884 0.0350 1.0000 Uiso R . . . . . .
H161 H 1.0493 0.9389 0.4714 0.0354 1.0000 Uiso R . . . . . .
H171 H 0.9447 1.0060 0.3291 0.0414 1.0000 Uiso R . . . . . .
H172 H 0.8737 1.0189 0.4676 0.0417 1.0000 Uiso R . . . . . .
H181 H 0.5489 1.0400 0.2716 0.0397 1.0000 Uiso R . . . . . .
H182 H 0.4582 1.0029 0.3661 0.0390 1.0000 Uiso R . . . . . .
H191 H 0.3010 0.9752 0.1490 0.0290 1.0000 Uiso R . . . . . .
H201 H 0.4319 0.9123 0.2957 0.0297 1.0000 Uiso R . . . . . .
H211 H 0.3287 0.8873 0.0637 0.0304 1.0000 Uiso R . . . . . .
H212 H 0.5441 0.8538 0.1522 0.0302 1.0000 Uiso R . . . . . .
H221 H 0.6298 0.8823 -0.0591 0.0315 1.0000 Uiso R . . . . . .
H222 H 0.8352 0.9004 0.0727 0.0312 1.0000 Uiso R . . . . . .
H231 H 0.7358 0.9646 -0.0651 0.0295 1.0000 Uiso R . . . . . .
H241 H 0.6814 0.8861 0.6490 0.0518 1.0000 Uiso R . . . . . .
H242 H 0.6956 0.8668 0.5043 0.0510 1.0000 Uiso R . . . . . .
H243 H 0.9410 0.8807 0.6150 0.0510 1.0000 Uiso R . . . . . .
H261 H 0.0518 1.0442 -0.1467 0.0329 1.0000 Uiso R . . . . . .
H271 H 0.0428 1.1197 -0.2498 0.0411 1.0000 Uiso R . . . . . .
H281 H 0.2930 1.1345 -0.3943 0.0451 1.0000 Uiso R . . . . . .
H291 H 0.5514 1.0751 -0.4392 0.0426 1.0000 Uiso R . . . . . .
H301 H 0.5628 0.9995 -0.3416 0.0329 1.0000 Uiso R . . . . . .

loop_
_atom_site_aniso_label
_atom_site_aniso_U_11
_atom_site_aniso_U_22
_atom_site_aniso_U_33
_atom_site_aniso_U_23
_atom_site_aniso_U_13
_atom_site_aniso_U_12
C1 0.0344(19) 0.0280(16) 0.0308(19) -0.0031(16) 0.0102(15) 0.0026(16)
C2 0.043(2) 0.0249(17) 0.032(2) -0.0010(14) 0.0135(17) -0.0014(15)
C3 0.045(2) 0.0186(16) 0.040(2) 0.0011(15) 0.0136(18) 0.0054(16)
C4 0.0228(18) 0.0255(16) 0.0294(19) 0.0007(14) 0.0093(14) 0.0005(13)
C5 0.0234(17) 0.0235(16) 0.035(2) -0.0001(15) 0.0059(15) -0.0010(13)
C6 0.037(2) 0.0234(16) 0.035(2) -0.0001(15) 0.0141(17) 0.0012(15)
C7 0.035(2) 0.0307(18) 0.034(2) 0.0023(16) 0.0117(17) 0.0112(15)
C8 0.0187(15) 0.0311(16) 0.0311(18) 0.0022(16) 0.0086(13) 0.0034(15)
C9 0.044(2) 0.0288(18) 0.036(2) -0.0051(16) 0.0075(18) -0.0028(16)
C10 0.0213(17) 0.0290(17) 0.0293(19) 0.0034(15) 0.0111(14) 0.0018(14)
C11 0.0230(17) 0.0366(19) 0.033(2) 0.0100(15) 0.0116(15) 0.0027(15)
C12 0.037(2) 0.033(2) 0.046(2) 0.0110(18) 0.0182(18) 0.0128(17)
C13 0.043(2) 0.0297(18) 0.042(2) 0.0003(17) 0.0207(18) -0.0006(16)
C14 0.038(2) 0.0361(19) 0.033(2) 0.0014(16) 0.0105(16) -0.0059(16)
C15 0.0279(19) 0.0295(18) 0.029(2) -0.0019(15) 0.0038(15) 0.0008(14)
C16 0.0255(17) 0.0329(19) 0.0280(18) -0.0016(14) 0.0060(14) 0.0048(14)
C17 0.040(2) 0.0292(18) 0.031(2) -0.0005(16) 0.0010(17) -0.0018(16)
C18 0.036(2) 0.0279(17) 0.033(2) -0.0023(15) 0.0083(16) 0.0066(15)
C19 0.0234(17) 0.0257(16) 0.0269(18) -0.0004(13) 0.0104(14) 0.0042(13)
C20 0.0214(16) 0.0252(16) 0.0302(19) 0.0063(14) 0.0113(14) 0.0021(13)
C21 0.0245(17) 0.0234(16) 0.0266(18) 0.0042(14) 0.0063(14) 0.0021(14)
C22 0.0225(17) 0.0272(17) 0.0311(19) -0.0004(14) 0.0115(14) 0.0068(13)
C23 0.0163(14) 0.0276(15) 0.0327(17) -0.0017(16) 0.0100(13) 0.0010(14)
C24 0.038(2) 0.0303(19) 0.035(2) 0.0041(16) 0.0099(17) 0.0030(16)
C25 0.0197(16) 0.0230(16) 0.0253(17) -0.0009(13) 0.0069(13) 0.0002(13)
C26 0.0239(18) 0.0319(18) 0.0293(19) -0.0028(14) 0.0077(15) 0.0028(14)
C27 0.030(2) 0.0282(18) 0.040(2) -0.0034(16) 0.0026(16) 0.0095(15)
C28 0.047(2) 0.0218(17) 0.038(2) 0.0006(16) 0.0044(18) 0.0003(16)
C29 0.041(2) 0.0304(18) 0.040(2) 0.0022(16) 0.0176(18) -0.0056(16)
C30 0.0271(17) 0.0239(16) 0.033(2) 0.0001(14) 0.0098(15) 0.0030(14)
S1 0.0205(4) 0.0308(4) 0.0332(5) 0.0011(4) 0.0092(3) -0.0018(4)
S2 0.0185(4) 0.0245(4) 0.0302(4) 0.0016(4) 0.0098(3) -0.0001(3)
O1 0.0401(15) 0.0268(13) 0.0342(14) 0.0003(11) 0.0036(11) 0.0024(11)
O2 0.0296(13) 0.0243(11) 0.0333(14) 0.0001(10) 0.0100(11) 0.0033(10)
O3 0.0291(14) 0.0231(11) 0.0329(14) -0.0021(10) 0.0088(11) -0.0054(10)
O4 0.0155(11) 0.0479(15) 0.0474(16) -0.0040(13) 0.0110(10) -0.0049(12)
O5 0.0385(15) 0.0296(13) 0.0364(15) 0.0056(11) 0.0094(12) 0.0003(11)
O6 0.0371(15) 0.0338(13) 0.0320(14) 0.0020(11) 0.0132(11) 0.0067(11)
O7 0.0254(13) 0.0269(12) 0.0281(13) 0.0002(10) 0.0049(10) 0.0054(10)
O8 0.0276(13) 0.0229(11) 0.0268(13) -0.0006(9) 0.0073(10) 0.0001(9)
O9 0.0237(12) 0.0410(13) 0.0420(14) 0.0059(13) 0.0147(10) -0.0011(12)
O10 0.0324(14) 0.0246(12) 0.0331(14) -0.0028(10) 0.0095(11) -0.0007(10)

loop_
_atom_type_symbol
_atom_type_scat_dispersion_real
_atom_type_scat_dispersion_imag
_atom_type_scat_Cromer_Mann_a1
_atom_type_scat_Cromer_Mann_b1
_atom_type_scat_Cromer_Mann_a2
_atom_type_scat_Cromer_Mann_b2
_atom_type_scat_Cromer_Mann_a3
_atom_type_scat_Cromer_Mann_b3
_atom_type_scat_Cromer_Mann_a4
_atom_type_scat_Cromer_Mann_b4
_atom_type_scat_Cromer_Mann_c
_atom_type_scat_source
C 0.0033 0.0016 2.3100 20.8439 1.0200 10.2075 1.5886 0.5687 0.8650 51.6512 0.2156 'International Tables Vol C 4.2.6.8 and 6.1.1.4'
H 0.0000 0.0000 0.4930 10.5109 0.3229 26.1257 0.1402 3.1424 0.0408 57.7998 0.0030 'International Tables Vol C 4.2.6.8 and 6.1.1.4'
O 0.0106 0.0060 3.0485 13.2771 2.2868 5.7011 1.5463 0.3239 0.8670 32.9089 0.2508 'International Tables Vol C 4.2.6.8 and 6.1.1.4'
S 0.1246 0.1234 6.9053 1.4679 5.2034 22.2151 1.4379 0.2536 1.5863 56.1720 0.8669 'International Tables Vol C 4.2.6.8 and 6.1.1.4'

loop_
_geom_angle_atom_site_label_1
_geom_angle_site_symmetry_1
_geom_angle_atom_site_label_2
_geom_angle_site_symmetry_2
_geom_angle_atom_site_label_3
_geom_angle_site_symmetry_3
_geom_angle
_geom_angle_publ_flag
C2 . C1 . O1 . 106.9(3) yes
C2 . C1 . O2 . 110.3(3) yes
O1 . C1 . O2 . 112.3(3) yes
C2 . C1 . H11 . 111.7 no
O1 . C1 . H11 . 109.4 no
O2 . C1 . H11 . 106.4 no
C1 . C2 . C3 . 110.8(3) yes
C1 . C2 . H21 . 108.7 no
C3 . C2 . H21 . 109.3 no
C1 . C2 . H22 . 108.8 no
C3 . C2 . H22 . 110.2 no
H21 . C2 . H22 . 109.1 no
C2 . C3 . C4 . 112.2(3) yes
C2 . C3 . H31 . 108.9 no
C4 . C3 . H31 . 109.2 no
C2 . C3 . H32 . 109.8 no
C4 . C3 . H32 . 106.8 no
H31 . C3 . H32 . 109.9 no
C3 . C4 . C5 . 110.4(3) yes
C3 . C4 . O3 . 105.6(3) yes
C5 . C4 . O3 . 112.0(3) yes
C3 . C4 . H41 . 111.6 no
C5 . C4 . H41 . 108.7 no
O3 . C4 . H41 . 108.5 no
C4 . C5 . C6 . 111.2(3) yes
C4 . C5 . O2 . 112.5(3) yes
C6 . C5 . O2 . 106.5(3) yes
C4 . C5 . H51 . 109.4 no
C6 . C5 . H51 . 109.5 no
O2 . C5 . H51 . 107.6 no
C5 . C6 . C7 . 109.2(3) yes
C5 . C6 . H61 . 108.4 no
C7 . C6 . H61 . 110.0 no
C5 . C6 . H62 . 109.8 no
C7 . C6 . H62 . 109.5 no
H61 . C6 . H62 . 109.8 no
C6 . C7 . C8 . 112.6(3) yes
C6 . C7 . H71 . 110.8 no
C8 . C7 . H71 . 108.1 no
C6 . C7 . H72 . 110.0 no
C8 . C7 . H72 . 105.2 no
H71 . C7 . H72 . 109.9 no
C7 . C8 . S1 . 109.6(3) yes
C7 . C8 . O3 . 114.7(3) yes
S1 . C8 . O3 . 111.7(2) yes
C7 . C8 . H81 . 109.1 no
S1 . C8 . H81 . 105.0 no
O3 . C8 . H81 . 106.3 no
O1 . C9 . H91 . 107.1 no
O1 . C9 . H92 . 108.8 no
H91 . C9 . H92 . 110.8 no
O1 . C9 . H93 . 109.5 no
H91 . C9 . H93 . 111.2 no
H92 . C9 . H93 . 109.5 no
C11 . C10 . C15 . 121.3(3) yes
C11 . C10 . S1 . 120.0(3) yes
C15 . C10 . S1 . 118.6(3) yes
C10 . C11 . C12 . 119.3(4) yes
C10 . C11 . H111 . 120.0 no
C12 . C11 . H111 . 120.6 no
C11 . C12 . C13 . 120.5(3) yes
C11 . C12 . H121 . 121.3 no
C13 . C12 . H121 . 118.2 no
C12 . C13 . C14 . 119.7(4) yes
C12 . C13 . H131 . 120.3 no
C14 . C13 . H131 . 120.0 no
C13 . C14 . C15 . 120.6(4) yes
C13 . C14 . H141 . 119.3 no
C15 . C14 . H141 . 120.1 no
C10 . C15 . C14 . 118.5(3) yes
C10 . C15 . H151 . 120.8 no
C14 . C15 . H151 . 120.7 no
C17 . C16 . O6 . 108.8(3) yes
C17 . C16 . O7 . 110.8(3) yes
O6 . C16 . O7 . 112.3(3) yes
C17 . C16 . H161 . 110.4 no
O6 . C16 . H161 . 109.2 no
O7 . C16 . H161 . 105.3 no
C16 . C17 . C18 . 110.2(3) yes
C16 . C17 . H171 . 109.4 no
C18 . C17 . H171 . 109.0 no
C16 . C17 . H172 . 110.3 no
C18 . C17 . H172 . 108.0 no
H171 . C17 . H172 . 109.9 no
C17 . C18 . C19 . 111.4(3) yes
C17 . C18 . H181 . 109.3 no
C19 . C18 . H181 . 109.3 no
C17 . C18 . H182 . 109.3 no
C19 . C18 . H182 . 107.9 no
H181 . C18 . H182 . 109.7 no
C18 . C19 . C20 . 110.7(3) yes
C18 . C19 . O8 . 106.8(3) yes
C20 . C19 . O8 . 113.3(3) yes
C18 . C19 . H191 . 109.4 no
C20 . C19 . H191 . 107.8 no
O8 . C19 . H191 . 108.7 no
C19 . C20 . C21 . 110.9(3) yes
C19 . C20 . O7 . 111.5(3) yes
C21 . C20 . O7 . 106.3(3) yes
C19 . C20 . H201 . 107.5 no
C21 . C20 . H201 . 111.7 no
O7 . C20 . H201 . 108.9 no
C20 . C21 . C22 . 109.4(3) yes
C20 . C21 . H211 . 109.6 no
C22 . C21 . H211 . 108.6 no
C20 . C21 . H212 . 107.5 no
C22 . C21 . H212 . 112.2 no
H211 . C21 . H212 . 109.4 no
C21 . C22 . C23 . 111.4(3) yes
C21 . C22 . H221 . 111.0 no
C23 . C22 . H221 . 109.0 no
C21 . C22 . H222 . 109.3 no
C23 . C22 . H222 . 107.9 no
H221 . C22 . H222 . 108.2 no
C22 . C23 . S2 . 109.0(2) yes
C22 . C23 . O8 . 115.2(3) yes
S2 . C23 . O8 . 111.6(2) yes
C22 . C23 . H231 . 106.6 no
S2 . C23 . H231 . 105.2 no
O8 . C23 . H231 . 108.7 no
O6 . C24 . H241 . 108.3 no
O6 . C24 . H242 . 108.6 no
H241 . C24 . H242 . 109.3 no
O6 . C24 . H243 . 111.6 no
H241 . C24 . H243 . 110.3 no
H242 . C24 . H243 . 108.7 no
C26 . C25 . C30 . 122.1(3) yes
C26 . C25 . S2 . 118.8(3) yes
C30 . C25 . S2 . 119.1(2) yes
C25 . C26 . C27 . 118.3(4) yes
C25 . C26 . H261 . 121.3 no
C27 . C26 . H261 . 120.4 no
C26 . C27 . C28 . 119.7(3) yes
C26 . C27 . H271 . 119.3 no
C28 . C27 . H271 . 120.9 no
C27 . C28 . C29 . 121.7(4) yes
C27 . C28 . H281 . 119.4 no
C29 . C28 . H281 . 118.8 no
C28 . C29 . C30 . 119.9(4) yes
C28 . C29 . H291 . 120.7 no
C30 . C29 . H291 . 119.4 no
C29 . C30 . C25 . 118.3(3) yes
C29 . C30 . H301 . 120.0 no
C25 . C30 . H301 . 121.7 no
C8 . S1 . C10 . 105.04(16) yes
C8 . S1 . O4 . 109.88(16) yes
C10 . S1 . O4 . 107.86(16) yes
C8 . S1 . O5 . 106.03(16) yes
C10 . S1 . O5 . 107.93(16) yes
O4 . S1 . O5 . 119.22(16) yes
C23 . S2 . C25 . 105.01(16) yes
C23 . S2 . O9 . 109.90(15) yes
C25 . S2 . O9 . 107.74(16) yes
C23 . S2 . O10 . 106.53(15) yes
C25 . S2 . O10 . 107.24(16) yes
O9 . S2 . O10 . 119.50(16) yes
C9 . O1 . C1 . 112.8(3) yes
C5 . O2 . C1 . 114.5(3) yes
C4 . O3 . C8 . 118.0(2) yes
C24 . O6 . C16 . 113.3(3) yes
C20 . O7 . C16 . 113.9(2) yes
C19 . O8 . C23 . 118.1(2) yes

loop_
_geom_bond_atom_site_label_1
_geom_bond_site_symmetry_1
_geom_bond_atom_site_label_2
_geom_bond_site_symmetry_2
_geom_bond_distance
_geom_bond_publ_flag
C1 . C2 . 1.521(5) yes
C1 . O1 . 1.403(4) yes
C1 . O2 . 1.412(4) yes
C1 . H11 . 0.975 no
C2 . C3 . 1.524(5) yes
C2 . H21 . 0.990 no
C2 . H22 . 0.966 no
C3 . C4 . 1.516(5) yes
C3 . H31 . 0.959 no
C3 . H32 . 0.973 no
C4 . C5 . 1.522(5) yes
C4 . O3 . 1.456(4) yes
C4 . H41 . 0.970 no
C5 . C6 . 1.514(5) yes
C5 . O2 . 1.425(4) yes
C5 . H51 . 0.969 no
C6 . C7 . 1.508(5) yes
C6 . H61 . 0.981 no
C6 . H62 . 0.986 no
C7 . C8 . 1.523(5) yes
C7 . H71 . 0.956 no
C7 . H72 . 0.967 no
C8 . S1 . 1.825(3) yes
C8 . O3 . 1.405(4) yes
C8 . H81 . 0.976 no
C9 . O1 . 1.436(4) yes
C9 . H91 . 0.970 no
C9 . H92 . 0.978 no
C9 . H93 . 0.983 no
C10 . C11 . 1.378(5) yes
C10 . C15 . 1.401(5) yes
C10 . S1 . 1.769(4) yes
C11 . C12 . 1.379(5) yes
C11 . H111 . 0.933 no
C12 . C13 . 1.381(6) yes
C12 . H121 . 0.945 no
C13 . C14 . 1.396(6) yes
C13 . H131 . 0.949 no
C14 . C15 . 1.374(5) yes
C14 . H141 . 0.951 no
C15 . H151 . 0.963 no
C16 . C17 . 1.507(5) yes
C16 . O6 . 1.393(4) yes
C16 . O7 . 1.421(4) yes
C16 . H161 . 0.988 no
C17 . C18 . 1.529(5) yes
C17 . H171 . 0.975 no
C17 . H172 . 0.970 no
C18 . C19 . 1.511(5) yes
C18 . H181 . 0.966 no
C18 . H182 . 0.960 no
C19 . C20 . 1.530(5) yes
C19 . O8 . 1.451(4) yes
C19 . H191 . 0.975 no
C20 . C21 . 1.506(5) yes
C20 . O7 . 1.444(4) yes
C20 . H201 . 0.986 no
C21 . C22 . 1.516(5) yes
C21 . H211 . 0.955 no
C21 . H212 . 0.988 no
C22 . C23 . 1.516(5) yes
C22 . H221 . 0.978 no
C22 . H222 . 0.977 no
C23 . S2 . 1.827(3) yes
C23 . O8 . 1.403(4) yes
C23 . H231 . 0.978 no
C24 . O6 . 1.423(4) yes
C24 . H241 . 0.966 no
C24 . H242 . 0.966 no
C24 . H243 . 0.956 no
C25 . C26 . 1.398(5) yes
C25 . C30 . 1.377(5) yes
C25 . S2 . 1.768(3) yes
C26 . C27 . 1.389(5) yes
C26 . H261 . 0.945 no
C27 . C28 . 1.362(6) yes
C27 . H271 . 0.942 no
C28 . C29 . 1.380(6) yes
C28 . H281 . 0.940 no
C29 . C30 . 1.388(5) yes
C29 . H291 . 0.925 no
C30 . H301 . 0.934 no
S1 . O4 . 1.447(2) yes
S1 . O5 . 1.438(3) yes
S2 . O9 . 1.446(3) yes
S2 . O10 . 1.440(2) yes

loop_
_geom_hbond_atom_site_label_D
_geom_hbond_site_symmetry_D
_geom_hbond_atom_site_label_H
_geom_hbond_site_symmetry_H
_geom_hbond_atom_site_label_A
_geom_hbond_site_symmetry_A
_geom_hbond_angle_DHA
_geom_hbond_distance_DH
_geom_hbond_distance_HA
_geom_hbond_distance_DA
_geom_hbond_publ_flag
C4 . H41 . O4 . 122 0.97 2.54 3.165(5) yes
C8 . H81 . O4 1_455 148 0.98 2.22 3.096(5) yes
C9 . H91 . O5 1_656 140 0.97 2.51 3.310(5) yes
C9 . H92 . O5 1_556 131 0.98 2.50 3.232(5) yes
C15 . H151 . O1 1_454 159 0.96 2.46 3.377(5) yes
C19 . H191 . O9 . 120 0.97 2.54 3.148(5) yes
C21 . H211 . O9 . 127 0.96 2.59 3.258(5) yes
C23 . H231 . O9 1_655 151 0.98 2.19 3.089(5) yes
C24 . H241 . O10 1_556 144 0.97 2.53 3.359(5) yes
C24 . H243 . O10 1_656 138 0.96 2.51 3.281(5) yes
C30 . H301 . O6 1_554 161 0.93 2.54 3.436(5) yes
